data_4300504
loop_
_publ_author_name
'Diaz, Pilar'
'Benet-Buchholz, Jordi'
'Vilar, Ramon'
'White, Andrew J.P.'

_publ_section_title
;
Anion influence on the structures of a series of copper(II)
 metal-organic frameworks
;
_journal_name_full 'Inorganic Chemistry'
_journal_paper_doi 10.1021/ic051457i
_journal_year 2006
_chemical_formula_sum 'C26 H48.17 Cl Cu N8 O13.92'
_chemical_formula_weight 794.56
_space_group_IT_number 14
_symmetry_cell_setting monoclinic
_symmetry_space_group_name_Hall '-P 2yn'
_symmetry_space_group_name_H-M 'P 1 21/n 1'
_cell_angle_alpha 90.00
_cell_angle_beta 97.563(2)
_cell_angle_gamma 90.00
_cell_formula_units_Z 4
_cell_length_a 9.1072(2)
_cell_length_b 23.9835(7)
_cell_length_c 18.0800(5)
_cell_measurement_temperature 90(2)
_cell_volume 3914.72(18)
_diffrn_ambient_temperature 90(2)
_exptl_crystal_density_diffrn 1.348
_cod_depositor_comments
;
The following automatic conversions were performed:
'_symmetry_cell_setting' value 'Monoclinic' changed to 'monoclinic'
according to '/home/saulius/struct/CIF-dictionaries/cif_core.dic'
dictionary named 'cif_core.dic' version 2.4.1 from 2010-06-29.

Automatic conversion script
Id: cif_fix_enum 1527 2010-12-29 10:47:43Z saulius 
;
_cod_original_sg_symbol_H-M 'P 21/n'
_cod_database_code 4300504

loop_
_symmetry_equiv_pos_as_xyz
'x, y, z'
'-x+1/2, y+1/2, -z+1/2'
'-x, -y, -z'
'x-1/2, -y-1/2, z-1/2'

loop_
_atom_site_label
_atom_site_type_symbol
_atom_site_fract_x
_atom_site_fract_y
_atom_site_fract_z
_atom_site_U_iso_or_equiv
_atom_site_adp_type
_atom_site_occupancy
_atom_site_symmetry_multiplicity
_atom_site_calc_flag
_atom_site_refinement_flags
_atom_site_disorder_assembly
_atom_site_disorder_group
Cu1 Cu 0.74492(6) 0.14558(2) 0.99967(3) 0.0212(2) Uani 1 1 d . . .
N1 N 0.8194(4) 0.20530(14) 1.07596(19) 0.0217(7) Uani 1 1 d . . .
O1 O 0.8086(4) 0.37978(14) 1.29071(18) 0.0335(7) Uani 1 1 d . . .
C1 C 0.7331(5) 0.24952(18) 1.0864(2) 0.0249(9) Uani 1 1 d . . .
H1A H 0.6314 0.2483 1.0662 0.030 Uiso 1 1 calc R . .
Cl1 Cl 0.46698(12) 0.14954(5) 1.04443(6) 0.0343(3) Uani 1 1 d . . .
O2 O 0.7883(3) -0.11120(13) 0.78449(17) 0.0297(7) Uani 1 1 d . . .
N2 N 0.9081(4) 0.40020(15) 1.1849(2) 0.0288(8) Uani 1 1 d . . .
H2B H 0.9168 0.4251 1.1501 0.035 Uiso 1 1 calc R . .
C2 C 0.7862(5) 0.29660(18) 1.1251(3) 0.0263(9) Uani 1 1 d . . .
H2A H 0.7214 0.3268 1.1315 0.032 Uiso 1 1 calc R . .
O3 O 0.9838(4) 0.13538(17) 0.9651(2) 0.0277(7) Uani 1 1 d . . .
H3A' H 1.035(7) 0.151(3) 0.943(3) 0.035(17) Uiso 1 1 d . . .
H3B H 1.017(8) 0.123(3) 0.989(4) 0.05(3) Uiso 1 1 d . . .
N3 N 0.7011(4) 0.44633(16) 1.2112(2) 0.0310(8) Uani 1 1 d . . .
H3A H 0.7046 0.4651 1.1696 0.037 Uiso 1 1 calc R . .
C3 C 0.9346(5) 0.29965(19) 1.1547(3) 0.0272(9) Uani 1 1 d . . .
N4 N 0.6927(4) 0.20828(14) 0.92449(19) 0.0221(7) Uani 1 1 d . . .
C4 C 1.0214(5) 0.25309(19) 1.1472(3) 0.0290(10) Uani 1 1 d . . .
H4A H 1.1221 0.2527 1.1690 0.035 Uiso 1 1 calc R . .
N5 N 0.6728(4) 0.08945(14) 0.91906(19) 0.0215(7) Uani 1 1 d . . .
C5 C 0.9615(5) 0.20703(18) 1.1077(3) 0.0270(9) Uani 1 1 d . . .
H5A H 1.0230 0.1756 1.1029 0.032 Uiso 1 1 calc R . .
C6 C 1.0034(5) 0.35139(19) 1.1925(3) 0.0340(11) Uani 1 1 d . . .
H6A H 1.0309 0.3434 1.2463 0.041 Uiso 1 1 calc R . .
H6B H 1.0956 0.3601 1.1714 0.041 Uiso 1 1 calc R . .
N6 N 0.6702(5) -0.04745(16) 0.7052(2) 0.0327(9) Uani 1 1 d . . .
H6C H 0.6685 -0.0292 0.6629 0.039 Uiso 1 1 calc R . .
N7 N 0.8760(4) -0.09339(16) 0.6761(2) 0.0309(8) Uani 1 1 d . . .
H7A H 0.8793 -0.0698 0.6390 0.037 Uiso 1 1 calc R . .
C7 C 0.8052(5) 0.40685(17) 1.2326(3) 0.0269(9) Uani 1 1 d . . .
N8 N 0.7971(4) 0.08370(14) 1.07674(19) 0.0215(7) Uani 1 1 d . . .
C9 C 0.5844(5) 0.45783(19) 1.2563(3) 0.0303(10) Uani 1 1 d . . .
H9A H 0.5587 0.4229 1.2808 0.036 Uiso 1 1 calc R . .
H9B H 0.4951 0.4705 1.2233 0.036 Uiso 1 1 calc R . .
C10 C 0.7829(5) 0.25162(18) 0.9179(2) 0.0249(9) Uani 1 1 d . . .
H10A H 0.8837 0.2485 0.9393 0.030 Uiso 1 1 calc R . .
C11 C 0.7371(5) 0.30038(18) 0.8819(2) 0.0251(9) Uani 1 1 d . . .
H11A H 0.8051 0.3300 0.8785 0.030 Uiso 1 1 calc R . .
C12 C 0.5897(5) 0.30576(19) 0.8504(2) 0.0269(9) Uani 1 1 d . . .
C13 C 0.4990(5) 0.25966(19) 0.8530(3) 0.0299(10) Uani 1 1 d . . .
H13A H 0.3996 0.2609 0.8293 0.036 Uiso 1 1 calc R . .
C14 C 0.5521(5) 0.21197(18) 0.8898(2) 0.0263(9) Uani 1 1 d . . .
H14A H 0.4881 0.1808 0.8908 0.032 Uiso 1 1 calc R . .
C15 C 0.7329(5) 0.08967(17) 0.8547(2) 0.0241(9) Uani 1 1 d . . .
H15A H 0.8016 0.1182 0.8468 0.029 Uiso 1 1 calc R . .
C16 C 0.6984(5) 0.05019(18) 0.8002(2) 0.0256(9) Uani 1 1 d . . .
H16A H 0.7427 0.0517 0.7555 0.031 Uiso 1 1 calc R . .
C17 C 0.5984(5) 0.00804(18) 0.8107(2) 0.0254(9) Uani 1 1 d . . .
C18 C 0.5346(5) 0.00859(18) 0.8757(2) 0.0262(9) Uani 1 1 d . . .
H18A H 0.4648 -0.0192 0.8845 0.031 Uiso 1 1 calc R . .
C19 C 0.5729(5) 0.04983(17) 0.9282(2) 0.0238(9) Uani 1 1 d . . .
H19A H 0.5266 0.0501 0.9723 0.029 Uiso 1 1 calc R . .
C20 C 0.5574(5) -0.03647(19) 0.7524(3) 0.0320(10) Uani 1 1 d . . .
H20A H 0.5359 -0.0715 0.7779 0.038 Uiso 1 1 calc R . .
H20B H 0.4656 -0.0250 0.7206 0.038 Uiso 1 1 calc R . .
C21 C 0.7787(5) -0.08534(17) 0.7247(2) 0.0258(9) Uani 1 1 d . . .
C22 C 0.9756(5) -0.14072(19) 0.6842(3) 0.0326(10) Uani 1 1 d . . .
H22A H 1.0070 -0.1472 0.7380 0.039 Uiso 1 1 calc R . .
H22B H 1.0652 -0.1313 0.6612 0.039 Uiso 1 1 calc R . .
C23 C 0.8556(5) 0.03519(17) 1.0586(2) 0.0248(9) Uani 1 1 d . . .
H23A H 0.8720 0.0292 1.0084 0.030 Uiso 1 1 calc R . .
C24 C 0.8934(5) -0.00673(18) 1.1110(3) 0.0256(9) Uani 1 1 d . . .
H24A H 0.9330 -0.0410 1.0962 0.031 Uiso 1 1 calc R . .
C25 C 0.8730(4) 0.00174(18) 1.1846(2) 0.0251(9) Uani 1 1 d . . .
C26 C 0.8128(5) 0.05250(17) 1.2026(2) 0.0248(9) Uani 1 1 d . . .
H26A H 0.7969 0.0600 1.2525 0.030 Uiso 1 1 calc R . .
C27 C 0.7764(5) 0.09186(17) 1.1476(2) 0.0245(9) Uani 1 1 d . . .
H27A H 0.7349 0.1262 1.1608 0.029 Uiso 1 1 calc R . .
O1W O 1.1848(3) 0.07894(11) 1.06327(14) 0.0310(7) Uani 1 1 d . . .
H1WA H 1.1780 0.0819 1.1007 0.037 Uiso 1 1 d R . .
H1WB H 1.2766 0.0953 1.0525 0.037 Uiso 1 1 d R . .
O2W O 0.2069(3) -0.03685(11) 0.58874(14) 0.0622(12) Uani 1 1 d R . .
H2WA H 0.1509 -0.0266 0.5782 0.075 Uiso 1 1 d R . .
H2WB H 0.2807 -0.0269 0.5980 0.075 Uiso 1 1 d R . .
O3W O 0.6055(5) -0.19779(17) 0.8065(2) 0.0543(11) Uani 1 1 d . . .
H3WA H 0.5573 -0.1854 0.7837 0.065 Uiso 1 1 d R . .
H3WB H 0.6418 -0.2075 0.8270 0.065 Uiso 1 1 d R . .
O4W O 0.8824(5) 0.1885(2) 0.7276(5) 0.103(2) Uani 1 1 d . . .
H4WA H 0.8924 0.1820 0.6881 0.124 Uiso 1 1 d R . .
H4WB H 0.8784 0.1969 0.7590 0.124 Uiso 1 1 d R . .
O5W O 1.1047(7) 0.1870(3) 0.8415(3) 0.096(2) Uani 1 1 d . . .
H5WA H 1.1617 0.2108 0.8155 0.115 Uiso 1 1 d R . .
H5WB H 1.1522 0.2034 0.8666 0.115 Uiso 1 1 d R . .
O6W O 0.8941(9) 0.4117(3) 1.0182(4) 0.126(3) Uani 1 1 d . . .
H6WA H 0.8444 0.4183 0.9995 0.152 Uiso 1 1 d R . .
H6WB H 0.9289 0.4332 1.0166 0.152 Uiso 1 1 d R . .
O7W O 1.1043(11) 0.3606(5) 0.9444(5) 0.067(3) Uani 0.50 1 d P . .
H7WA H 1.1506 0.3793 0.9128 0.080 Uiso 0.50 1 d PR . .
O8W O 0.7031(18) 0.0239(4) 0.5775(5) 0.107(5) Uani 0.50 1 d P . .
H8WA H 0.6177 0.0150 0.5665 0.129 Uiso 0.50 1 d PR . .
H8WB H 0.7580 0.0085 0.5824 0.129 Uiso 0.50 1 d PR . .
O9W O 0.1303(10) 0.2949(4) 0.8165(6) 0.055(3) Uani 0.50 1 d P . .
H9WA H 0.1190 0.3040 0.8432 0.066 Uiso 0.50 1 d PR . .
O10W O 0.1516(14) 0.3103(6) 0.7685(11) 0.106(5) Uani 0.50 1 d P . .
O11W O 1.3804(12) 0.3766(5) 1.1072(8) 0.098(4) Uani 0.50 1 d P . .
H11W H 1.3515 0.4096 1.1249 0.117 Uiso 1 1 d R . .
H11B H 1.3817 0.3522 1.0580 0.117 Uiso 1 1 d R . .
O12W O 1.574(3) 0.3906(9) 1.0035(9) 0.097(8) Uani 0.33 1 d P . .
H12W H 1.5023 0.3693 1.0057 0.116 Uiso 0.33 1 d PR . .
H12B H 1.6164 0.4097 0.9886 0.116 Uiso 0.33 1 d PR . .
O13W O 1.132(2) 0.3318(7) 1.0036(11) 0.084(5) Uani 0.33 1 d P . .
O14W O 1.1912(16) 0.2223(6) 0.9706(7) 0.059(3) Uani 0.33 1 d P . .
O15W O 1.5825(18) 0.4309(9) 0.9919(8) 0.072(5) Uani 0.33 1 d P . .
O17W O 0.944(2) 0.0080(6) 0.5702(7) 0.048(4) Uani 0.25 1 d PU . .
H17A H 1.0447 0.0041 0.5603 0.058 Uiso 1 1 d R . .
O18W O 1.319(3) 0.2840(8) 1.0171(10) 0.116(8) Uani 0.33 1 d P . .
O19W O 0.448(2) -0.0027(7) 0.5688(9) 0.061(5) Uani 0.25 1 d PU . .
H19X H 0.3711 -0.0112 0.5712 0.073 Uiso 0.25 1 d PR . .
O20W O 1.168(4) 0.3859(11) 0.8787(18) 0.120(11) Uani 0.25 1 d P . .
H20X H 1.1469 0.3600 0.8290 0.144 Uiso 0.25 1 d PR . .

loop_
_atom_site_aniso_label
_atom_site_aniso_U_11
_atom_site_aniso_U_22
_atom_site_aniso_U_33
_atom_site_aniso_U_23
_atom_site_aniso_U_13
_atom_site_aniso_U_12
Cu1 0.0238(3) 0.0141(3) 0.0245(3) 0.0001(2) -0.0020(2) -0.0017(2)
N1 0.0213(17) 0.0158(17) 0.0273(18) -0.0016(13) 0.0004(14) -0.0005(13)
O1 0.0350(17) 0.0291(17) 0.0351(18) 0.0026(14) 0.0000(14) -0.0026(14)
C1 0.0191(19) 0.023(2) 0.031(2) -0.0016(17) -0.0010(16) -0.0001(16)
Cl1 0.0271(5) 0.0408(7) 0.0364(6) -0.0056(5) 0.0091(4) -0.0108(5)
O2 0.0285(16) 0.0281(17) 0.0319(17) -0.0004(13) 0.0021(13) -0.0007(13)
N2 0.033(2) 0.0184(18) 0.036(2) -0.0033(15) 0.0065(16) -0.0016(15)
C2 0.022(2) 0.020(2) 0.037(2) -0.0046(17) 0.0018(17) 0.0011(16)
O3 0.0213(16) 0.0308(19) 0.0311(19) 0.0047(15) 0.0045(15) -0.0004(14)
N3 0.034(2) 0.025(2) 0.034(2) -0.0028(16) 0.0056(16) 0.0038(16)
C3 0.024(2) 0.026(2) 0.031(2) -0.0070(18) 0.0016(17) -0.0021(17)
N4 0.0235(17) 0.0175(17) 0.0250(17) 0.0019(13) 0.0021(14) -0.0004(13)
C4 0.020(2) 0.027(2) 0.039(2) -0.0088(19) -0.0025(18) 0.0024(17)
N5 0.0214(17) 0.0166(16) 0.0254(17) 0.0004(13) -0.0016(13) -0.0008(13)
C5 0.025(2) 0.020(2) 0.035(2) -0.0046(17) -0.0025(18) 0.0035(16)
C6 0.026(2) 0.027(2) 0.048(3) -0.013(2) 0.002(2) 0.0029(18)
N6 0.040(2) 0.024(2) 0.032(2) -0.0031(16) -0.0010(17) 0.0050(16)
N7 0.039(2) 0.0208(19) 0.034(2) -0.0061(15) 0.0087(17) -0.0022(16)
C7 0.029(2) 0.017(2) 0.034(2) -0.0081(17) -0.0003(18) -0.0040(17)
N8 0.0214(17) 0.0154(16) 0.0269(18) 0.0000(13) -0.0004(14) -0.0021(13)
C9 0.025(2) 0.027(2) 0.038(2) -0.0070(19) 0.0025(18) 0.0015(18)
C10 0.020(2) 0.023(2) 0.032(2) 0.0015(17) 0.0045(17) 0.0002(16)
C11 0.022(2) 0.022(2) 0.032(2) 0.0046(17) 0.0058(17) -0.0026(16)
C12 0.026(2) 0.024(2) 0.031(2) 0.0054(17) 0.0067(18) 0.0035(17)
C13 0.022(2) 0.031(2) 0.036(2) 0.0065(19) -0.0006(18) -0.0016(18)
C14 0.022(2) 0.025(2) 0.031(2) 0.0031(17) -0.0004(17) -0.0055(17)
C15 0.022(2) 0.020(2) 0.029(2) 0.0031(16) -0.0007(16) -0.0001(16)
C16 0.024(2) 0.024(2) 0.028(2) 0.0008(17) -0.0008(17) 0.0052(17)
C17 0.0202(19) 0.021(2) 0.033(2) -0.0016(17) -0.0049(17) 0.0057(16)
C18 0.023(2) 0.020(2) 0.034(2) 0.0006(17) -0.0020(17) -0.0032(16)
C19 0.024(2) 0.019(2) 0.028(2) 0.0031(16) 0.0038(16) -0.0018(16)
C20 0.026(2) 0.025(2) 0.043(3) -0.012(2) -0.0033(19) 0.0041(18)
C21 0.028(2) 0.017(2) 0.032(2) -0.0083(17) 0.0016(18) -0.0061(16)
C22 0.028(2) 0.027(2) 0.043(3) -0.012(2) 0.005(2) -0.0054(18)
C23 0.023(2) 0.020(2) 0.031(2) -0.0009(17) 0.0027(17) -0.0043(16)
C24 0.021(2) 0.019(2) 0.036(2) -0.0003(17) 0.0017(17) -0.0013(16)
C25 0.0189(19) 0.022(2) 0.033(2) 0.0016(17) -0.0011(16) -0.0068(16)
C26 0.024(2) 0.021(2) 0.029(2) 0.0004(16) -0.0013(17) -0.0071(16)
C27 0.027(2) 0.017(2) 0.029(2) -0.0021(16) 0.0007(17) -0.0059(16)
O1W 0.0252(15) 0.0347(18) 0.0324(17) -0.0017(13) 0.0008(13) -0.0022(13)
O2W 0.085(3) 0.064(3) 0.042(2) -0.013(2) 0.026(2) -0.006(2)
O3W 0.061(3) 0.045(2) 0.061(3) -0.0190(19) 0.023(2) -0.0143(19)
O4W 0.048(3) 0.056(3) 0.198(7) 0.038(4) -0.014(4) -0.005(2)
O5W 0.102(4) 0.092(4) 0.091(4) -0.006(3) 0.011(3) 0.056(4)
O6W 0.161(7) 0.138(7) 0.088(5) -0.018(5) 0.047(5) -0.013(6)
O7W 0.064(6) 0.081(7) 0.051(5) 0.008(5) -0.011(4) 0.022(5)
O8W 0.259(17) 0.045(5) 0.028(4) 0.015(4) 0.060(7) 0.017(7)
O9W 0.038(5) 0.049(5) 0.079(7) 0.023(5) 0.005(5) -0.001(4)
O10W 0.056(7) 0.072(9) 0.179(17) -0.015(10) -0.025(9) 0.003(6)
O11W 0.073(7) 0.062(7) 0.146(11) 0.020(7) -0.034(7) -0.036(6)
O12W 0.136(17) 0.099(14) 0.044(8) -0.018(9) -0.028(9) 0.091(14)
O13W 0.092(12) 0.057(9) 0.101(13) -0.023(9) 0.011(10) -0.006(9)
O14W 0.071(9) 0.060(8) 0.052(7) 0.014(6) 0.027(7) 0.020(7)
O15W 0.056(9) 0.122(15) 0.039(7) -0.002(9) 0.006(6) -0.030(10)
O17W 0.066(10) 0.046(9) 0.030(7) 0.001(6) -0.003(7) -0.013(7)
O18W 0.19(2) 0.086(13) 0.066(10) -0.006(9) 0.011(12) 0.085(14)
O19W 0.087(12) 0.042(9) 0.048(9) 0.002(7) -0.011(8) 0.001(8)
O20W 0.14(3) 0.077(17) 0.12(2) -0.025(16) -0.05(2) 0.041(17)

loop_
_geom_bond_atom_site_label_1
_geom_bond_atom_site_label_2
_geom_bond_distance
_geom_bond_site_symmetry_2
_geom_bond_publ_flag
Cu1 N5 2.029(3) . ?
Cu1 N4 2.041(3) . ?
Cu1 N1 2.042(3) . ?
Cu1 N8 2.048(3) . ?
Cu1 O3 2.354(4) . ?
Cu1 Cl1 2.7588(12) . ?
N1 C5 1.345(5) . ?
N1 C1 1.348(5) . ?
O1 C7 1.232(6) . ?
C1 C2 1.382(6) . ?
O2 C21 1.239(5) . ?
N2 C7 1.363(6) . ?
N2 C6 1.453(6) . ?
C2 C3 1.389(6) . ?
N3 C7 1.360(6) . ?
N3 C9 1.448(6) . ?
C3 C4 1.385(6) . ?
C3 C6 1.512(6) . ?
N4 C10 1.340(5) . ?
N4 C14 1.353(5) . ?
C4 C5 1.387(6) . ?
N5 C19 1.341(5) . ?
N5 C15 1.350(6) . ?
N6 C21 1.355(6) . ?
N6 C20 1.443(6) . ?
N7 C21 1.342(6) . ?
N7 C22 1.448(6) . ?
N8 C27 1.334(6) . ?
N8 C23 1.338(5) . ?
C9 C25 1.514(6) 2_657 ?
C10 C11 1.377(6) . ?
C11 C12 1.393(6) . ?
C12 C13 1.384(6) . ?
C12 C22 1.515(6) 2_656 ?
C13 C14 1.378(6) . ?
C15 C16 1.373(6) . ?
C16 C17 1.390(6) . ?
C17 C18 1.379(6) . ?
C17 C20 1.512(6) . ?
C18 C19 1.383(6) . ?
C22 C12 1.515(6) 2_646 ?
C23 C24 1.393(6) . ?
C24 C25 1.383(6) . ?
C25 C26 1.391(6) . ?
C25 C9 1.514(6) 2_647 ?
C26 C27 1.379(6) . ?
O7W O13W 1.27(2) . ?
O7W O20W 1.51(4) . ?
O9W O10W 0.985(18) . ?
O12W O15W 0.99(2) . ?
